data_1552543
loop_
_publ_author_name
'Zanchin, Giorgia'
'Bertini, Fabio'
'Vendier, Laure'
'Ricci, Giovanni'
'Lorber, Christian'
'Leone, Giuseppe'

_publ_section_title
;
 Copolymerization of Ethylene with Propylene and Higher \a-Olefins
 Catalyzed by (Imido)vanadium(IV) Dichloride Complexes
;
_journal_name_full 'Polymer Chemistry'
_journal_paper_doi 10.1039/C9PY01415B
_journal_year 2019
_chemical_compound_source
;
?
;
_chemical_formula_moiety 'C23 H29 Cl2 N3 V, 0.5(C7 H8)'
_chemical_formula_sum 'C26.5 H33 Cl2 N3 V'
_chemical_formula_weight 515.42
_space_group_IT_number 14
_space_group_name_Hall '-P 2ybc'
_space_group_name_H-M_alt 'P 1 21/c 1'
_symmetry_cell_setting monoclinic
_symmetry_space_group_name_Hall '-P 2ybc'
_symmetry_space_group_name_H-M 'P 1 21/c 1'
_audit_update_record
;
2019-07-15 deposited with the CCDC.    2019-10-29 downloaded from the CCDC.
;
_cell_angle_alpha 90
_cell_angle_beta 108.331(5)
_cell_angle_gamma 90
_cell_formula_units_Z 8
_cell_length_a 12.320(5)
_cell_length_b 23.643(5)
_cell_length_c 19.162(5)
_cell_measurement_reflns_used 8000
_cell_measurement_temperature 180
_cell_measurement_theta_max 24
_cell_measurement_theta_min 2
_cell_volume 5298(3)
_computing_cell_refinement
; 
 IPDS (Stoe & Cie, 1996) 
;
_computing_data_collection
; 
 IPDS (Stoe & Cie, 1996) 
;
_computing_data_reduction
; 
 XRED (Stoe & Cie 1996) 
;
_computing_structure_solution
; 
 SIR92 (Altomare et al, 1994) 
;
_diffrn_ambient_temperature 180
_diffrn_measured_fraction_theta_full 0.968
_diffrn_measured_fraction_theta_max 0.941
_diffrn_measurement_device_type
; 
Stoe IPDS 
;
_diffrn_measurement_method '\f scans'
_diffrn_radiation_monochromator graphite
_diffrn_radiation_type 'Mo K\a'
_diffrn_radiation_wavelength 0.71070
_diffrn_reflns_av_R_equivalents 0.09
_diffrn_reflns_limit_h_max 14
_diffrn_reflns_limit_h_min -14
_diffrn_reflns_limit_k_max 27
_diffrn_reflns_limit_k_min -27
_diffrn_reflns_limit_l_max 21
_diffrn_reflns_limit_l_min -21
_diffrn_reflns_number 42991
_diffrn_reflns_theta_full 24.121
_diffrn_reflns_theta_max 24.121
_diffrn_reflns_theta_min 1.943
_diffrn_standards_decay_% 0.00
_diffrn_standards_interval_count 0
_diffrn_standards_interval_time 0
_diffrn_standards_number 0
_exptl_absorpt_coefficient_mu 0.595
_exptl_absorpt_correction_T_max 0.94
_exptl_absorpt_correction_T_min 0.87
_exptl_absorpt_correction_type multi-scan
_exptl_absorpt_process_details
; 
[c.f. r.h. blessing, acta cryst. (1995), a51, 33-38]
;
_exptl_crystal_colour ' orange '
_exptl_crystal_density_diffrn 1.292
_exptl_crystal_description ' stick '
_exptl_crystal_F_000 2160
_exptl_crystal_size_max 0.35
_exptl_crystal_size_mid 0.15
_exptl_crystal_size_min 0.10
_refine_diff_density_max 0.39
_refine_diff_density_min -0.45
_refine_ls_extinction_method None
_refine_ls_goodness_of_fit_ref 1.1336
_refine_ls_number_parameters 552
_refine_ls_number_reflns 4587
_refine_ls_number_restraints 0
_refine_ls_R_factor_all 0.0908
_refine_ls_R_factor_gt 0.0466
_refine_ls_shift/su_max 0.001030
_refine_ls_structure_factor_coef F
_refine_ls_weighting_details
;
 Method, part 1, Chebychev polynomial, (Watkin, 1994, Prince, 1982) 
 [weight] = 1.0/[A~0~*T~0~(x)+A~1~*T~1~(x) ... +A~n-1~]*T~n-1~(x)] 
 where A~i~ are the Chebychev coefficients listed below and x= Fcalc/Fmax 
 Method = Robust Weighting (Prince, 1982) 
 W = [weight] * [1-(deltaF/6*sigmaF)^2^]^2^ 
 A~i~ are: 
 2.78 1.53 2.49 
;
_refine_ls_weighting_scheme calc
_refine_ls_wR_factor_all 0.0503
_refine_ls_wR_factor_gt 0.0446
_refine_ls_wR_factor_ref 0.0446
_reflns_limit_h_max 13
_reflns_limit_h_min -14
_reflns_limit_k_max 27
_reflns_limit_k_min 0
_reflns_limit_l_max 21
_reflns_limit_l_min 0
_reflns_number_gt 4587
_reflns_number_total 7929
_reflns_threshold_expression I>1.00u(I)
_cod_data_source_file c9py01415b2.cif
_cod_data_source_block global
_cod_depositor_comments
;
The following automatic conversions were performed:

'_symmetry_cell_setting' value 'Monoclinic' changed to 'monoclinic'
according to
/home/data/users/saulius/crontab/automatic-downloads/rss-feeds/RSC/lib/dictionaries/cif_core.dic
dictionary named 'cif_core.dic' version 2.4.2 from 2011-04-26.

Automatic conversion script
Id: cif_fix_values 4973 2017-02-22 13:04:09Z antanas 

2022-04-28
Z value and formula fixed to values more according to usual
chemical conventions.                 miguel
;
_cod_original_formula_weight 1030.84
_cod_original_formula_moiety ' 2(C23 H29 Cl2 N3 V), C7 H8 '
_cod_original_formula_units_Z 4
_cod_original_sg_symbol_H-M 'P 1 21/c 1 '
_cod_original_formula_sum ' C53 H66 Cl4 N6 V2 '
_cod_database_code 1552543

loop_
_symmetry_equiv_pos_as_xyz
x,y,z
-x,-y,-z
-x,y+1/2,-z+1/2
x,-y+1/2,z+1/2

loop_
_atom_site_label
_atom_site_type_symbol
_atom_site_fract_x
_atom_site_fract_y
_atom_site_fract_z
_atom_site_U_iso_or_equiv
_atom_site_occupancy
_atom_site_adp_type
V1 V 0.27458(5) 0.62142(3) 0.47768(3) 0.0202 1.0000 Uani
V2 V 0.22462(5) 0.61989(3) 0.03988(3) 0.0193 1.0000 Uani
Cl1 Cl 0.35857(8) 0.70885(4) 0.46969(5) 0.0308 1.0000 Uani
Cl2 Cl 0.31915(9) 0.53770(4) 0.54313(5) 0.0365 1.0000 Uani
Cl3 Cl 0.14960(8) 0.70806(4) 0.05544(5) 0.0280 1.0000 Uani
Cl4 Cl 0.16992(10) 0.54058(4) -0.03320(6) 0.0405 1.0000 Uani
N1 N 0.1449(2) 0.62062(12) 0.41909(15) 0.0213 1.0000 Uani
N2 N 0.2348(3) 0.65675(13) 0.57155(16) 0.0243 1.0000 Uani
N3 N 0.3701(3) 0.59163(14) 0.41113(18) 0.0328 1.0000 Uani
N4 N 0.3571(2) 0.61534(12) 0.09439(15) 0.0200 1.0000 Uani
N5 N 0.1424(3) 0.58845(15) 0.10926(19) 0.0386 1.0000 Uani
N6 N 0.2532(3) 0.65977(13) -0.05550(17) 0.0307 1.0000 Uani
C1 C 0.0262(3) 0.62170(16) 0.36886(19) 0.0228 1.0000 Uani
C2 C 0.4731(3) 0.60650(15) 0.14451(19) 0.0207 1.0000 Uani
C11 C 0.1555(4) 0.62315(18) 0.5992(2) 0.0351 1.0000 Uani
C12 C 0.3364(4) 0.67328(19) 0.6338(2) 0.0381 1.0000 Uani
C13 C 0.3292(4) 0.5439(2) 0.3630(3) 0.0546 1.0000 Uani
C14 C 0.4937(4) 0.5871(2) 0.4499(3) 0.0459 1.0000 Uani
C21 C 0.1865(5) 0.5440(3) 0.1598(3) 0.0667 1.0000 Uani
C22 C 0.0177(4) 0.5869(2) 0.0790(3) 0.0489 1.0000 Uani
C23 C 0.3362(4) 0.6319(2) -0.0844(2) 0.0431 1.0000 Uani
C24 C 0.1481(4) 0.6720(2) -0.1161(2) 0.0463 1.0000 Uani
C31 C -0.0501(3) 0.63571(15) 0.41598(19) 0.0206 1.0000 Uani
C32 C -0.1226(3) 0.59603(15) 0.43324(19) 0.0232 1.0000 Uani
C33 C -0.1841(3) 0.61017(18) 0.4802(2) 0.0315 1.0000 Uani
C34 C -0.1722(3) 0.66364(18) 0.5127(2) 0.0331 1.0000 Uani
C35 C -0.1021(3) 0.70284(17) 0.4959(2) 0.0302 1.0000 Uani
C36 C -0.0403(3) 0.68911(16) 0.4490(2) 0.0267 1.0000 Uani
C41 C 0.0173(3) 0.66744(15) 0.31008(19) 0.0222 1.0000 Uani
C42 C -0.0823(3) 0.6977(2) 0.2793(2) 0.0362 1.0000 Uani
C43 C -0.0908(4) 0.7370(2) 0.2233(2) 0.0443 1.0000 Uani
C44 C 0.0011(4) 0.74641(19) 0.1981(2) 0.0369 1.0000 Uani
C45 C 0.1008(3) 0.71682(19) 0.2285(2) 0.0324 1.0000 Uani
C46 C 0.1095(3) 0.67758(18) 0.2840(2) 0.0289 1.0000 Uani
C51 C -0.0014(3) 0.56298(16) 0.3324(2) 0.0246 1.0000 Uani
C52 C -0.0785(4) 0.55701(18) 0.2622(2) 0.0340 1.0000 Uani
C53 C -0.1070(5) 0.5034(2) 0.2311(2) 0.0480 1.0000 Uani
C54 C -0.0587(4) 0.45617(19) 0.2702(3) 0.0449 1.0000 Uani
C55 C 0.0181(4) 0.46120(18) 0.3401(2) 0.0360 1.0000 Uani
C56 C 0.0457(3) 0.51476(16) 0.3713(2) 0.0291 1.0000 Uani
C61 C 0.4923(3) 0.64430(16) 0.21359(18) 0.0214 1.0000 Uani
C62 C 0.4036(3) 0.67174(16) 0.2297(2) 0.0268 1.0000 Uani
C63 C 0.4244(3) 0.70361(18) 0.2929(2) 0.0316 1.0000 Uani
C64 C 0.5333(4) 0.70853(18) 0.3412(2) 0.0337 1.0000 Uani
C65 C 0.6228(3) 0.68194(18) 0.3257(2) 0.0306 1.0000 Uani
C66 C 0.6035(3) 0.65018(17) 0.2621(2) 0.0296 1.0000 Uani
C71 C 0.4844(3) 0.54305(16) 0.1653(2) 0.0249 1.0000 Uani
C72 C 0.5280(4) 0.52378(18) 0.2363(2) 0.0367 1.0000 Uani
C73 C 0.5344(4) 0.4658(2) 0.2516(3) 0.0487 1.0000 Uani
C74 C 0.4976(4) 0.42716(18) 0.1954(3) 0.0419 1.0000 Uani
C75 C 0.4518(4) 0.44636(17) 0.1240(2) 0.0365 1.0000 Uani
C76 C 0.4470(3) 0.50392(16) 0.1087(2) 0.0294 1.0000 Uani
C81 C 0.5574(3) 0.62556(16) 0.10464(18) 0.0240 1.0000 Uani
C82 C 0.5518(3) 0.68132(17) 0.0792(2) 0.0310 1.0000 Uani
C83 C 0.6257(4) 0.70063(18) 0.0440(2) 0.0383 1.0000 Uani
C84 C 0.7091(4) 0.66469(19) 0.0340(2) 0.0399 1.0000 Uani
C85 C 0.7153(4) 0.60952(19) 0.0584(2) 0.0380 1.0000 Uani
C86 C 0.6401(3) 0.58975(17) 0.0932(2) 0.0301 1.0000 Uani
C90 C 0.8524(5) 0.6187(2) 0.8796(3) 0.0621(14) 1.0000 Uiso
C91 C 0.7798(4) 0.6338(2) 0.8038(3) 0.0466(11) 1.0000 Uiso
C92 C 0.7796(4) 0.6011(2) 0.7428(3) 0.0537(13) 1.0000 Uiso
C93 C 0.7107(5) 0.6162(2) 0.6727(3) 0.0577(13) 1.0000 Uiso
C94 C 0.6391(4) 0.6617(2) 0.6614(3) 0.0499(12) 1.0000 Uiso
C95 C 0.6378(4) 0.6942(2) 0.7214(3) 0.0524(12) 1.0000 Uiso
C96 C 0.7077(4) 0.6797(2) 0.7910(3) 0.0441(11) 1.0000 Uiso
H2 H 0.1931 0.6919 0.5493 0.067(2) 1.0000 Uiso
H3 H 0.3550 0.6236 0.3752 0.067(2) 1.0000 Uiso
H5 H 0.1686 0.6203 0.1449 0.067(2) 1.0000 Uiso
H6 H 0.2885 0.6965 -0.0336 0.067(2) 1.0000 Uiso
H111 H 0.0876 0.6121 0.5570 0.067(2) 1.0000 Uiso
H112 H 0.1305 0.6464 0.6349 0.067(2) 1.0000 Uiso
H113 H 0.1957 0.5885 0.6243 0.067(2) 1.0000 Uiso
H121 H 0.3897 0.6960 0.6151 0.067(2) 1.0000 Uiso
H122 H 0.3111 0.6966 0.6696 0.067(2) 1.0000 Uiso
H123 H 0.3763 0.6386 0.6591 0.067(2) 1.0000 Uiso
H131 H 0.2455 0.5480 0.3375 0.067(2) 1.0000 Uiso
H132 H 0.3707 0.5421 0.3258 0.067(2) 1.0000 Uiso
H133 H 0.3439 0.5082 0.3927 0.067(2) 1.0000 Uiso
H141 H 0.5195 0.6207 0.4826 0.067(2) 1.0000 Uiso
H142 H 0.5362 0.5858 0.4132 0.067(2) 1.0000 Uiso
H143 H 0.5094 0.5518 0.4801 0.067(2) 1.0000 Uiso
H211 H 0.2721 0.5470 0.1789 0.067(2) 1.0000 Uiso
H212 H 0.1551 0.5471 0.2018 0.067(2) 1.0000 Uiso
H213 H 0.1646 0.5069 0.1347 0.067(2) 1.0000 Uiso
H221 H -0.0091 0.6190 0.0436 0.067(2) 1.0000 Uiso
H222 H -0.0163 0.5906 0.1197 0.067(2) 1.0000 Uiso
H223 H -0.0068 0.5503 0.0526 0.067(2) 1.0000 Uiso
H231 H 0.4078 0.6238 -0.0431 0.067(2) 1.0000 Uiso
H232 H 0.3548 0.6575 -0.1209 0.067(2) 1.0000 Uiso
H233 H 0.3034 0.5958 -0.1091 0.067(2) 1.0000 Uiso
H241 H 0.0914 0.6909 -0.0963 0.067(2) 1.0000 Uiso
H242 H 0.1663 0.6974 -0.1526 0.067(2) 1.0000 Uiso
H243 H 0.1149 0.6358 -0.1408 0.067(2) 1.0000 Uiso
H321 H -0.1297 0.5573 0.4114 0.067(2) 1.0000 Uiso
H331 H -0.2367 0.5817 0.4912 0.067(2) 1.0000 Uiso
H341 H -0.2149 0.6732 0.5477 0.067(2) 1.0000 Uiso
H351 H -0.0957 0.7417 0.5177 0.067(2) 1.0000 Uiso
H361 H 0.0127 0.7178 0.4387 0.067(2) 1.0000 Uiso
H421 H -0.1494 0.6910 0.2970 0.067(2) 1.0000 Uiso
H431 H -0.1636 0.7587 0.2017 0.067(2) 1.0000 Uiso
H441 H -0.0046 0.7745 0.1579 0.067(2) 1.0000 Uiso
H451 H 0.1677 0.7236 0.2106 0.067(2) 1.0000 Uiso
H461 H 0.1825 0.6564 0.3057 0.067(2) 1.0000 Uiso
H521 H -0.1139 0.5913 0.2336 0.067(2) 1.0000 Uiso
H531 H -0.1624 0.4995 0.1802 0.067(2) 1.0000 Uiso
H541 H -0.0791 0.4179 0.2480 0.067(2) 1.0000 Uiso
H551 H 0.0539 0.4267 0.3682 0.067(2) 1.0000 Uiso
H561 H 0.0998 0.5183 0.4223 0.067(2) 1.0000 Uiso
H621 H 0.3239 0.6683 0.1951 0.067(2) 1.0000 Uiso
H631 H 0.3591 0.7230 0.3038 0.067(2) 1.0000 Uiso
H641 H 0.5474 0.7315 0.3872 0.067(2) 1.0000 Uiso
H651 H 0.7023 0.6856 0.3607 0.067(2) 1.0000 Uiso
H661 H 0.6690 0.6314 0.2510 0.067(2) 1.0000 Uiso
H721 H 0.5556 0.5515 0.2775 0.067(2) 1.0000 Uiso
H731 H 0.5659 0.4525 0.3036 0.067(2) 1.0000 Uiso
H741 H 0.5032 0.3857 0.2063 0.067(2) 1.0000 Uiso
H751 H 0.4224 0.4184 0.0830 0.067(2) 1.0000 Uiso
H761 H 0.4163 0.5174 0.0567 0.067(2) 1.0000 Uiso
H821 H 0.4930 0.7076 0.0872 0.067(2) 1.0000 Uiso
H831 H 0.6194 0.7405 0.0253 0.067(2) 1.0000 Uiso
H841 H 0.7648 0.6787 0.0095 0.067(2) 1.0000 Uiso
H851 H 0.7742 0.5835 0.0505 0.067(2) 1.0000 Uiso
H861 H 0.6455 0.5497 0.1104 0.067(2) 1.0000 Uiso
H901 H 0.8984 0.5841 0.8778 0.067(2) 1.0000 Uiso
H902 H 0.9051 0.6508 0.9011 0.067(2) 1.0000 Uiso
H903 H 0.8026 0.6109 0.9108 0.067(2) 1.0000 Uiso
H921 H 0.8291 0.5667 0.7497 0.067(2) 1.0000 Uiso
H931 H 0.7135 0.5929 0.6295 0.067(2) 1.0000 Uiso
H941 H 0.5882 0.6711 0.6110 0.067(2) 1.0000 Uiso
H951 H 0.5873 0.7283 0.7144 0.067(2) 1.0000 Uiso
H961 H 0.7057 0.7037 0.8336 0.067(2) 1.0000 Uiso

loop_
_atom_site_aniso_label
_atom_site_aniso_U_11
_atom_site_aniso_U_22
_atom_site_aniso_U_33
_atom_site_aniso_U_23
_atom_site_aniso_U_13
_atom_site_aniso_U_12
V1 0.0176(3) 0.0177(3) 0.0235(3) 0.0013(2) 0.0041(3) 0.0006(3)
V2 0.0176(3) 0.0181(3) 0.0200(3) -0.0012(2) 0.0028(2) -0.0001(3)
Cl1 0.0325(6) 0.0198(5) 0.0452(6) -0.0012(4) 0.0195(4) -0.0028(4)
Cl2 0.0490(7) 0.0200(5) 0.0367(5) 0.0051(4) 0.0080(5) 0.0080(5)
Cl3 0.0329(5) 0.0204(5) 0.0330(5) 0.0012(4) 0.0137(4) 0.0052(4)
Cl4 0.0508(7) 0.0244(6) 0.0381(6) -0.0089(4) 0.0021(5) -0.0081(5)
N1 0.0207(17) 0.0232(16) 0.0185(15) 0.0014(12) 0.0042(13) 0.0007(13)
N2 0.0253(17) 0.0225(17) 0.0217(16) 0.0011(12) 0.0023(13) 0.0020(13)
N3 0.032(2) 0.0260(18) 0.0381(19) -0.0024(14) 0.0077(15) 0.0081(15)
N4 0.0204(16) 0.0197(16) 0.0198(14) -0.0009(12) 0.0062(12) 0.0023(13)
N5 0.031(2) 0.033(2) 0.041(2) 0.0086(16) -0.0041(15) -0.0131(16)
N6 0.042(2) 0.0242(18) 0.0258(17) -0.0020(13) 0.0109(15) -0.0050(15)
C1 0.0194(19) 0.025(2) 0.0220(18) -0.0005(15) 0.0033(14) -0.0022(16)
C2 0.0149(18) 0.021(2) 0.0224(19) -0.0024(14) 0.0003(15) 0.0009(14)
C11 0.034(2) 0.039(3) 0.033(2) 0.0013(19) 0.0112(18) 0.002(2)
C12 0.046(3) 0.037(3) 0.025(2) -0.0036(17) 0.0028(18) -0.006(2)
C13 0.049(3) 0.058(3) 0.065(3) -0.035(3) 0.028(2) -0.010(3)
C14 0.035(3) 0.038(3) 0.064(3) 0.000(2) 0.015(2) 0.012(2)
C21 0.057(3) 0.082(4) 0.075(4) 0.057(3) 0.039(3) 0.027(3)
C22 0.032(3) 0.052(3) 0.056(3) 0.014(2) 0.003(2) -0.013(2)
C23 0.051(3) 0.051(3) 0.035(2) -0.006(2) 0.024(2) -0.002(2)
C24 0.063(3) 0.047(3) 0.022(2) 0.0100(18) 0.003(2) 0.015(2)
C31 0.0203(19) 0.019(2) 0.0200(18) 0.0015(14) 0.0021(15) 0.0001(15)
C32 0.020(2) 0.023(2) 0.027(2) -0.0011(14) 0.0076(16) -0.0017(16)
C33 0.024(2) 0.038(3) 0.034(2) 0.0040(17) 0.0105(17) -0.0029(18)
C34 0.025(2) 0.045(3) 0.032(2) -0.0016(18) 0.0109(17) 0.0046(18)
C35 0.026(2) 0.030(2) 0.033(2) -0.0061(17) 0.0077(17) 0.0042(17)
C36 0.023(2) 0.027(2) 0.028(2) 0.0003(16) 0.0046(16) -0.0027(16)
C41 0.0198(19) 0.023(2) 0.0208(18) 0.0017(14) 0.0017(15) -0.0020(15)
C42 0.025(2) 0.054(3) 0.030(2) 0.0155(19) 0.0074(17) 0.0072(19)
C43 0.034(3) 0.062(3) 0.037(2) 0.016(2) 0.011(2) 0.021(2)
C44 0.038(3) 0.045(3) 0.027(2) 0.0149(18) 0.0088(19) 0.009(2)
C45 0.033(2) 0.043(3) 0.0228(19) 0.0046(17) 0.0098(17) -0.0019(19)
C46 0.024(2) 0.037(2) 0.026(2) -0.0020(17) 0.0096(16) 0.0005(18)
C51 0.025(2) 0.030(2) 0.0209(19) -0.0055(15) 0.0102(16) -0.0044(17)
C52 0.035(2) 0.035(2) 0.027(2) -0.0053(16) 0.0028(18) -0.0011(18)
C53 0.063(3) 0.044(3) 0.032(2) -0.011(2) 0.008(2) -0.006(2)
C54 0.057(3) 0.038(3) 0.044(3) -0.025(2) 0.022(2) -0.015(2)
C55 0.036(2) 0.030(2) 0.043(2) -0.0078(18) 0.0152(19) -0.008(2)
C56 0.031(2) 0.022(2) 0.033(2) -0.0001(16) 0.0097(17) 0.0010(17)
C61 0.0229(19) 0.0214(19) 0.0202(18) 0.0011(15) 0.0073(15) 0.0006(16)
C62 0.022(2) 0.027(2) 0.029(2) -0.0060(16) 0.0047(16) 0.0021(16)
C63 0.027(2) 0.041(3) 0.027(2) -0.0042(18) 0.0094(17) -0.0001(19)
C64 0.041(2) 0.033(2) 0.029(2) -0.0094(18) 0.0149(18) -0.009(2)
C65 0.031(2) 0.037(2) 0.022(2) -0.0066(17) 0.0062(17) -0.0076(18)
C66 0.025(2) 0.038(2) 0.025(2) -0.0042(17) 0.0064(17) -0.0019(18)
C71 0.023(2) 0.024(2) 0.029(2) 0.0038(16) 0.0098(15) 0.0021(17)
C72 0.044(3) 0.035(3) 0.030(2) 0.0045(17) 0.0109(19) 0.008(2)
C73 0.064(3) 0.034(3) 0.046(3) 0.014(2) 0.014(2) 0.007(2)
C74 0.048(3) 0.021(2) 0.059(3) 0.002(2) 0.020(2) -0.003(2)
C75 0.033(2) 0.026(2) 0.048(3) -0.0049(18) 0.009(2) 0.0000(18)
C76 0.027(2) 0.025(2) 0.035(2) 0.0007(17) 0.0067(17) 0.0061(17)
C81 0.021(2) 0.032(2) 0.0160(17) -0.0025(15) 0.0029(14) -0.0048(16)
C82 0.032(2) 0.031(2) 0.032(2) -0.0005(17) 0.0136(18) -0.0010(18)
C83 0.046(3) 0.036(2) 0.036(2) -0.0004(19) 0.018(2) -0.008(2)
C84 0.040(3) 0.045(3) 0.043(3) -0.007(2) 0.025(2) -0.010(2)
C85 0.033(2) 0.037(3) 0.049(3) -0.0046(19) 0.020(2) 0.0003(19)
C86 0.021(2) 0.035(2) 0.036(2) 0.0005(17) 0.0115(17) 0.0066(17)

loop_
_atom_type_symbol
_atom_type_scat_dispersion_real
_atom_type_scat_dispersion_imag
_atom_type_scat_Cromer_Mann_a1
_atom_type_scat_Cromer_Mann_b1
_atom_type_scat_Cromer_Mann_a2
_atom_type_scat_Cromer_Mann_b2
_atom_type_scat_Cromer_Mann_a3
_atom_type_scat_Cromer_Mann_b3
_atom_type_scat_Cromer_Mann_a4
_atom_type_scat_Cromer_Mann_b4
_atom_type_scat_Cromer_Mann_c
_atom_type_scat_source
'C   ' 0.0033 0.0016 2.3100 20.8439 1.0200 10.2075 1.5886 0.5687 0.8650 51.6512 0.2156 International_Tables_Vol_IV_Table_2.2B
'H   ' 0.0000 0.0000 0.4930 10.5109 0.3229 26.1257 0.1402 3.1424 0.0408 57.7998 0.0030 International_Tables_Vol_IV_Table_2.2B
'N   ' 0.0061 0.0033 12.2126 0.0057 3.1322 9.8933 2.0125 28.9975 1.1663 0.5826 -11.5290 International_Tables_Vol_IV_Table_2.2B
'O   ' 0.0106 0.0060 3.0485 13.2771 2.2868 5.7011 1.5463 0.3239 0.8670 32.9089 0.2508 International_Tables_Vol_IV_Table_2.2B
'Cl  ' 0.1484 0.1585 11.4604 0.0104 7.1964 1.1662 6.2556 18.5194 1.6455 47.7784 -9.5574 International_Tables_Vol_IV_Table_2.2B
'V   ' 0.3005 0.5294 10.2971 6.8657 7.3511 0.4385 2.0703 26.8938 2.0571 102.4780 1.2199 International_Tables_Vol_IV_Table_2.2B

loop_
_geom_angle_atom_site_label_1
_geom_angle_atom_site_label_2
_geom_angle_atom_site_label_3
_geom_angle
_geom_angle_publ_flag
N3 V1 N2 160.39(12) yes
N3 V1 N1 101.02(14) yes
N2 V1 N1 98.41(13) yes
N3 V1 Cl2 87.68(10) yes
N2 V1 Cl2 87.54(8) yes
N1 V1 Cl2 112.04(11) yes
N3 V1 Cl1 85.01(10) yes
N2 V1 Cl1 86.22(9) yes
N1 V1 Cl1 108.76(11) yes
Cl2 V1 Cl1 139.19(5) yes
N6 V2 N5 160.74(13) yes
N6 V2 N4 99.85(14) yes
N5 V2 N4 99.16(14) yes
N6 V2 Cl4 86.34(9) yes
N5 V2 Cl4 89.38(11) yes
N4 V2 Cl4 111.99(11) yes
N6 V2 Cl3 84.03(9) yes
N5 V2 Cl3 86.83(11) yes
N4 V2 Cl3 109.35(11) yes
Cl4 V2 Cl3 138.56(5) yes
C1 N1 V1 177.1(3) yes
H2 N2 C12 108.338 no
H2 N2 C11 106.887 no
C12 N2 C11 109.7(3) yes
H2 N2 V1 100.725 no
C12 N2 V1 114.4(3) yes
C11 N2 V1 115.8(2) yes
H3 N3 C14 109.946 no
H3 N3 C13 101.482 no
C14 N3 C13 111.3(3) yes
H3 N3 V1 98.335 no
C14 N3 V1 113.8(3) yes
C13 N3 V1 119.9(3) yes
C2 N4 V2 175.2(3) yes
H5 N5 C22 111.340 no
H5 N5 C21 96.885 no
C22 N5 C21 112.5(4) yes
H5 N5 V2 92.833 no
C22 N5 V2 115.1(3) yes
C21 N5 V2 123.4(3) yes
H6 N6 C24 108.549 no
H6 N6 C23 106.578 no
C24 N6 C23 109.6(3) yes
H6 N6 V2 100.780 no
C24 N6 V2 114.4(3) yes
C23 N6 V2 116.1(3) yes
C51 C1 C41 110.2(3) yes
C51 C1 C31 111.9(3) yes
C41 C1 C31 111.3(3) yes
C51 C1 N1 108.2(3) yes
C41 C1 N1 108.5(3) yes
C31 C1 N1 106.6(3) yes
C81 C2 C71 113.1(3) yes
C81 C2 C61 108.0(3) yes
C71 C2 C61 111.2(3) yes
C81 C2 N4 107.7(3) yes
C71 C2 N4 107.3(3) yes
C61 C2 N4 109.4(3) yes
H113 C11 H112 109.636 no
H113 C11 H111 109.703 no
H112 C11 H111 109.705 no
H113 C11 N2 109.283 no
H112 C11 N2 109.207 no
H111 C11 N2 109.291 no
H123 C12 H122 109.357 no
H123 C12 H121 109.646 no
H122 C12 H121 109.356 no
H123 C12 N2 109.585 no
H122 C12 N2 109.290 no
H121 C12 N2 109.594 no
H133 C13 H132 109.182 no
H133 C13 H131 109.417 no
H132 C13 H131 109.742 no
H133 C13 N3 109.245 no
H132 C13 N3 109.568 no
H131 C13 N3 109.672 no
H143 C14 H142 109.479 no
H143 C14 H141 109.517 no
H142 C14 H141 109.337 no
H143 C14 N3 109.568 no
H142 C14 N3 109.504 no
H141 C14 N3 109.421 no
H213 C21 H212 109.744 no
H213 C21 H211 109.383 no
H212 C21 H211 109.271 no
H213 C21 N5 109.643 no
H212 C21 N5 109.479 no
H211 C21 N5 109.305 no
H223 C22 H222 109.657 no
H223 C22 H221 109.295 no
H222 C22 H221 109.404 no
H223 C22 N5 109.567 no
H222 C22 N5 109.577 no
H221 C22 N5 109.326 no
H233 C23 H232 109.449 no
H233 C23 H231 109.510 no
H232 C23 H231 109.165 no
H233 C23 N6 109.675 no
H232 C23 N6 109.491 no
H231 C23 N6 109.536 no
H243 C24 H242 109.406 no
H243 C24 H241 109.323 no
H242 C24 H241 109.540 no
H243 C24 N6 109.380 no
H242 C24 N6 109.624 no
H241 C24 N6 109.554 no
C36 C31 C32 117.9(4) yes
C36 C31 C1 118.6(3) yes
C32 C31 C1 123.3(3) yes
H321 C32 C33 119.925 no
H321 C32 C31 119.467 no
C33 C32 C31 120.6(4) yes
H331 C33 C34 119.977 no
H331 C33 C32 119.709 no
C34 C33 C32 120.3(4) yes
H341 C34 C35 120.456 no
H341 C34 C33 120.015 no
C35 C34 C33 119.5(4) yes
H351 C35 C36 119.838 no
H351 C35 C34 119.617 no
C36 C35 C34 120.5(4) yes
H361 C36 C35 119.538 no
H361 C36 C31 119.395 no
C35 C36 C31 121.1(4) yes
C46 C41 C42 118.1(3) yes
C46 C41 C1 120.2(3) yes
C42 C41 C1 121.7(3) yes
H421 C42 C43 119.731 no
H421 C42 C41 119.333 no
C43 C42 C41 120.9(4) yes
H431 C43 C44 119.846 no
H431 C43 C42 119.924 no
C44 C43 C42 120.2(4) yes
H441 C44 C45 119.996 no
H441 C44 C43 120.544 no
C45 C44 C43 119.5(4) yes
H451 C45 C46 119.747 no
H451 C45 C44 119.796 no
C46 C45 C44 120.5(4) yes
H461 C46 C45 119.660 no
H461 C46 C41 119.493 no
C45 C46 C41 120.8(4) yes
C56 C51 C52 118.7(4) yes
C56 C51 C1 120.1(3) yes
C52 C51 C1 121.1(3) yes
H521 C52 C53 119.588 no
H521 C52 C51 119.786 no
C53 C52 C51 120.6(4) yes
H531 C53 C54 120.048 no
H531 C53 C52 120.115 no
C54 C53 C52 119.8(4) yes
H541 C54 C55 119.613 no
H541 C54 C53 119.946 no
C55 C54 C53 120.4(4) yes
H551 C55 C56 120.131 no
H551 C55 C54 120.268 no
C56 C55 C54 119.6(4) yes
H561 C56 C51 119.662 no
H561 C56 C55 119.579 no
C51 C56 C55 120.8(4) yes
C66 C61 C62 118.8(3) yes
C66 C61 C2 118.6(3) yes
C62 C61 C2 122.7(3) yes
H621 C62 C63 119.935 no
H621 C62 C61 119.464 no
C63 C62 C61 120.6(3) yes
H631 C63 C64 119.837 no
H631 C63 C62 119.530 no
C64 C63 C62 120.6(4) yes
H641 C64 C65 120.368 no
H641 C64 C63 120.096 no
C65 C64 C63 119.5(3) yes
H651 C65 C66 119.721 no
H651 C65 C64 119.756 no
C66 C65 C64 120.5(3) yes
H661 C66 C65 119.971 no
H661 C66 C61 120.098 no
C65 C66 C61 119.9(4) yes
C76 C71 C72 118.9(4) yes
C76 C71 C2 117.6(3) yes
C72 C71 C2 123.6(3) yes
H721 C72 C73 119.598 no
H721 C72 C71 119.605 no
C73 C72 C71 120.8(4) yes
H731 C73 C74 119.942 no
H731 C73 C72 119.832 no
C74 C73 C72 120.2(4) yes
H741 C74 C75 120.499 no
H741 C74 C73 120.291 no
C75 C74 C73 119.2(4) yes
H751 C75 C76 119.961 no
H751 C75 C74 119.555 no
C76 C75 C74 120.5(4) yes
H761 C76 C75 119.942 no
H761 C76 C71 119.668 no
C75 C76 C71 120.4(4) yes
C86 C81 C82 118.4(4) yes
C86 C81 C2 122.7(3) yes
C82 C81 C2 118.8(3) yes
H821 C82 C83 119.489 no
H821 C82 C81 119.356 no
C83 C82 C81 121.2(4) yes
H831 C83 C84 120.169 no
H831 C83 C82 119.987 no
C84 C83 C82 119.8(4) yes
H841 C84 C85 119.950 no
H841 C84 C83 120.419 no
C85 C84 C83 119.6(4) yes
H851 C85 C86 119.707 no
H851 C85 C84 119.636 no
C86 C85 C84 120.7(4) yes
H861 C86 C85 119.632 no
H861 C86 C81 120.095 no
C85 C86 C81 120.3(4) yes
H903 C90 H902 109.542 no
H903 C90 H901 109.335 no
H902 C90 H901 109.400 no
H903 C90 C91 109.591 no
H902 C90 C91 109.427 no
H901 C90 C91 109.532 no
C96 C91 C92 117.1(4) yes
C96 C91 C90 121.2(5) yes
C92 C91 C90 121.6(5) yes
H921 C92 C93 119.841 no
H921 C92 C91 119.853 no
C93 C92 C91 120.3(5) yes
H931 C93 C94 119.336 no
H931 C93 C92 119.123 no
C94 C93 C92 121.5(5) yes
H941 C94 C95 120.668 no
H941 C94 C93 120.564 no
C95 C94 C93 118.8(5) yes
H951 C95 C96 120.008 no
H951 C95 C94 120.295 no
C96 C95 C94 119.7(5) yes
H961 C96 C91 118.846 no
H961 C96 C95 118.626 no
C91 C96 C95 122.5(5) yes

loop_
_geom_bond_atom_site_label_1
_geom_bond_atom_site_label_2
_geom_bond_distance
_geom_bond_publ_flag
V1 N3 2.110(4) yes
V1 N2 2.175(3) yes
V1 N1 1.639(3) yes
V1 Cl2 2.3150(12) yes
V1 Cl1 2.3381(12) yes
V2 N6 2.181(3) yes
V2 N5 2.048(4) yes
V2 N4 1.642(3) yes
V2 Cl4 2.3102(12) yes
V2 Cl3 2.3370(12) yes
N1 C1 1.476(4) yes
N2 H2 0.999 no
N2 C12 1.485(5) yes
N2 C11 1.480(5) yes
N3 H3 1.000 no
N3 C14 1.473(6) yes
N3 C13 1.444(5) yes
N4 C2 1.464(4) yes
N5 H5 0.999 no
N5 C22 1.462(6) yes
N5 C21 1.416(6) yes
N6 H6 1.001 no
N6 C24 1.471(5) yes
N6 C23 1.463(6) yes
C1 C51 1.544(5) yes
C1 C41 1.540(5) yes
C1 C31 1.531(5) yes
C2 C81 1.537(5) yes
C2 C71 1.547(5) yes
C2 C61 1.553(5) yes
C11 H113 0.999 no
C11 H112 0.999 no
C11 H111 0.998 no
C12 H123 0.999 no
C12 H122 1.003 no
C12 H121 0.999 no
C13 H133 1.004 no
C13 H132 1.000 no
C13 H131 0.997 no
C14 H143 0.999 no
C14 H142 1.001 no
C14 H141 1.001 no
C21 H213 0.998 no
C21 H212 0.999 no
C21 H211 1.003 no
C22 H223 1.000 no
C22 H222 0.998 no
C22 H221 1.003 no
C23 H233 0.998 no
C23 H232 1.002 no
C23 H231 1.002 no
C24 H243 1.002 no
C24 H242 0.999 no
C24 H241 1.000 no
C31 C36 1.400(5) yes
C31 C32 1.404(5) yes
C32 H321 0.998 no
C32 C33 1.387(6) yes
C33 H331 1.002 no
C33 C34 1.396(6) yes
C34 H341 1.000 no
C34 C35 1.372(6) yes
C35 H351 1.002 no
C35 C36 1.387(6) yes
C36 H361 1.002 no
C41 C46 1.397(5) yes
C41 C42 1.383(5) yes
C42 H421 1.001 no
C42 C43 1.397(6) yes
C43 H431 1.003 no
C43 C44 1.382(6) yes
C44 H441 1.003 no
C44 C45 1.374(6) yes
C45 H451 0.999 no
C45 C46 1.391(6) yes
C46 H461 0.999 no
C51 C56 1.386(6) yes
C51 C52 1.387(5) yes
C52 H521 0.999 no
C52 C53 1.398(6) yes
C53 H531 1.003 no
C53 C54 1.372(7) yes
C54 H541 0.998 no
C54 C55 1.381(6) yes
C55 H551 1.001 no
C55 C56 1.396(6) yes
C56 H561 0.999 no
C61 C66 1.399(5) yes
C61 C62 1.387(5) yes
C62 H621 1.000 no
C62 C63 1.381(5) yes
C63 H631 1.003 no
C63 C64 1.374(6) yes
C64 H641 1.001 no
C64 C65 1.381(6) yes
C65 H651 1.001 no
C65 C66 1.387(5) yes
C66 H661 1.000 no
C71 C76 1.390(5) yes
C71 C72 1.373(5) yes
C72 H721 0.999 no
C72 C73 1.398(6) yes
C73 H731 0.999 no
C73 C74 1.376(7) yes
C74 H741 0.999 no
C74 C75 1.383(6) yes
C75 H751 1.002 no
C75 C76 1.389(6) yes
C76 H761 1.001 no
C81 C86 1.394(5) yes
C81 C82 1.399(5) yes
C82 H821 1.002 no
C82 C83 1.372(6) yes
C83 H831 1.003 no
C83 C84 1.392(6) yes
C84 H841 1.002 no
C84 C85 1.380(6) yes
C85 H851 0.998 no
C85 C86 1.382(6) yes
C86 H861 0.999 no
C90 H903 1.000 no
C90 H902 0.999 no
C90 H901 1.002 no
C90 C91 1.490(7) yes
C91 C96 1.375(7) yes
C91 C92 1.400(7) yes
C92 H921 1.000 no
C92 C93 1.390(7) yes
C93 H931 1.003 no
C93 C94 1.364(7) yes
C94 H941 0.998 no
C94 C95 1.388(7) yes
C95 H951 1.001 no
C95 C96 1.384(7) yes
C96 H961 1.000 no
